data_2219562
loop_
_publ_author_name
'Luo, Jun'
'Zhang, Xin-Rong'
'Dai, Wei-Quan'
'Cui, Li-Li'
'Liu, Bao-Shu'

_publ_section_title
<i>catena</i>-Poly[[(2,2':6',2''-terpyridine-\k^3^<i>N</i>,<i>N</i>',<i>N</i>'')(tricyanomethanido-\k<i>N</i>)nickel(II)]-\m-tricyanomethanido]
_journal_coeditor_code DN2372
_journal_issue 10
_journal_name_full 'Acta Crystallographica Section E'
_journal_page_first m1322
_journal_page_last m1323
_journal_paper_doi 10.1107/S1600536808030377
_journal_volume 64
_journal_year 2008
_chemical_formula_iupac '[Ni (C4 N3)2 (C15 H11 N3)]'
_chemical_formula_moiety 'C46 H22 N18 Ni2'
_chemical_formula_sum 'C46 H22 N18 Ni2'
_chemical_formula_weight 944.24
_chemical_name_systematic
;
<i>catena</i>-Poly[[(2,2':6',2''-
terpyridine-\k^3^<i>N</i>,<i>N</i>',<i>N</i>'')(tricyanomethanido-
\k<i>N</i>)nickel(II)]-\m-tricyanomethanido]
;
_space_group_IT_number 2
_symmetry_cell_setting triclinic
_symmetry_space_group_name_Hall '-P 1'
_symmetry_space_group_name_H-M 'P -1'
_atom_sites_solution_hydrogens geom
_atom_sites_solution_primary direct
_atom_sites_solution_secondary difmap
_cell_angle_alpha 93.762(4)
_cell_angle_beta 90.110(4)
_cell_angle_gamma 97.572(5)
_cell_formula_units_Z 2
_cell_length_a 8.410(3)
_cell_length_b 15.581(5)
_cell_length_c 16.816(5)
_cell_measurement_reflns_used 944
_cell_measurement_temperature 293(2)
_cell_measurement_theta_max 24.541
_cell_measurement_theta_min 2.620
_cell_volume 2179.5(12)
_computing_cell_refinement 'SAINT (Bruker, 2000)'
_computing_data_collection 'SMART (Bruker, 2000)'
_computing_data_reduction 'SAINT (Bruker, 2000)'
_computing_molecular_graphics 'SHELXTL (Sheldrick, 2008)'
_computing_publication_material 'SHELXTL (Sheldrick, 2008)'
_computing_structure_refinement 'SHELXL97 (Sheldrick, 2008)'
_computing_structure_solution 'SHELXS97 (Sheldrick, 2008)'
_diffrn_ambient_temperature 293(2)
_diffrn_measured_fraction_theta_full 0.967
_diffrn_measured_fraction_theta_max 0.967
_diffrn_measurement_device_type 'Bruker SMART CCD area-detector'
_diffrn_measurement_method '\f and \w'
_diffrn_radiation_monochromator graphite
_diffrn_radiation_source 'fine-focus sealed tube'
_diffrn_radiation_type MoK\a
_diffrn_radiation_wavelength 0.71073
_diffrn_reflns_av_R_equivalents 0.0306
_diffrn_reflns_av_sigmaI/netI 0.0704
_diffrn_reflns_limit_h_max 8
_diffrn_reflns_limit_h_min -10
_diffrn_reflns_limit_k_max 19
_diffrn_reflns_limit_k_min -19
_diffrn_reflns_limit_l_max 21
_diffrn_reflns_limit_l_min -21
_diffrn_reflns_number 10952
_diffrn_reflns_theta_full 27.01
_diffrn_reflns_theta_max 27.01
_diffrn_reflns_theta_min 1.21
_exptl_absorpt_coefficient_mu 0.921
_exptl_absorpt_correction_T_max 0.8742
_exptl_absorpt_correction_T_min 0.8372
_exptl_absorpt_correction_type multi-scan
_exptl_absorpt_process_details '(SADABS; Sheldrick, 1996)'
_exptl_crystal_colour pale-purple
_exptl_crystal_density_diffrn 1.439
_exptl_crystal_density_method 'not measured'
_exptl_crystal_description block
_exptl_crystal_F_000 960
_exptl_crystal_size_max 0.20
_exptl_crystal_size_mid 0.15
_exptl_crystal_size_min 0.15
_refine_diff_density_max 0.514
_refine_diff_density_min -0.319
_refine_ls_extinction_method none
_refine_ls_goodness_of_fit_ref 1.031
_refine_ls_hydrogen_treatment constr
_refine_ls_matrix_type full
_refine_ls_number_parameters 595
_refine_ls_number_reflns 9204
_refine_ls_number_restraints 0
_refine_ls_restrained_S_all 1.031
_refine_ls_R_factor_all 0.0754
_refine_ls_R_factor_gt 0.0530
_refine_ls_shift/su_max 0.002
_refine_ls_shift/su_mean 0.000
_refine_ls_structure_factor_coef Fsqd
_refine_ls_weighting_details 'calc w=1/[\s^2^(Fo^2^)+(0.0597P)^2^+0.2733P] where P=(Fo^2^+2Fc^2^)/3'
_refine_ls_weighting_scheme calc
_refine_ls_wR_factor_gt 0.1225
_refine_ls_wR_factor_ref 0.1356
_reflns_number_gt 6799
_reflns_number_total 9204
_reflns_threshold_expression I>2\s(I)
_cod_data_source_file dn2372.cif
_cod_data_source_block I
_cod_depositor_comments
;
The following automatic conversions were performed:
'_symmetry_cell_setting' value 'Triclinic' changed to 'triclinic'
according to '/home/saulius/struct/CIF-dictionaries/cif_core.dic'
dictionary named 'cif_core.dic' version 2.4.1 from 2010-06-29.

Automatic conversion script
Id: cif_fix_enum 1527 2010-12-29 10:47:43Z saulius 

The following automatic conversions were performed:

'_symmetry_cell_setting' value 'Triclinic' changed to 'triclinic'
according to /home/saulius/struct/CIF-dictionaries/cif_core.dic
dictionary named 'cif_core.dic' version 2.4.1 from 2010-06-29.

Automatic conversion script
Id: cif_fix_values 1715 2011-07-08 13:25:40Z adriana 
;
_cod_original_cell_volume 2179.4(11)
_cod_original_sg_symbol_H-M P-1
_cod_database_code 2219562
_cod_database_fobs_code 2219562

loop_
_symmetry_equiv_pos_as_xyz
'x, y, z'
'-x, -y, -z'

loop_
_atom_site_type_symbol
_atom_site_label
_atom_site_fract_x
_atom_site_fract_y
_atom_site_fract_z
_atom_site_U_iso_or_equiv
_atom_site_adp_type
_atom_site_calc_flag
_atom_site_refinement_flags
_atom_site_occupancy
Ni Ni1 0.22374(5) 0.63410(2) 0.27013(2) 0.02854(12) Uani d . 1
Ni Ni2 0.70217(5) 1.13422(3) 0.23620(2) 0.03109(12) Uani d . 1
N N1 0.4308(3) 0.58137(18) 0.23108(17) 0.0379(6) Uani d . 1
N N2 0.2387(3) 0.66731(17) 0.15730(15) 0.0319(6) Uani d . 1
N N3 0.0177(3) 0.69351(17) 0.25830(16) 0.0341(6) Uani d . 1
N N4 0.0978(4) 0.51428(19) 0.22881(18) 0.0425(7) Uani d . 1
N N5 -0.1568(4) 0.24281(18) 0.19521(17) 0.0426(7) Uani d . 1
N N6 0.2572(6) 0.3427(3) 0.0496(3) 0.125(2) Uani d . 1
N N7 0.2082(4) 0.59875(18) 0.38324(17) 0.0418(7) Uani d . 1
N N8 0.3241(7) 0.4149(3) 0.5555(2) 0.0949(15) Uani d . 1
N N9 0.0357(5) 0.6229(2) 0.6311(2) 0.0722(11) Uani d . 1
N N10 0.3504(3) 0.75359(18) 0.31275(16) 0.0384(7) Uani d . 1
N N11 0.6264(5) 0.9131(3) 0.5073(2) 0.0762(12) Uani d . 1
N N12 0.5724(4) 1.02474(18) 0.28128(17) 0.0432(7) Uani d . 1
N N13 0.9001(3) 1.06682(18) 0.22472(16) 0.0369(6) Uani d . 1
N N14 0.7987(3) 1.15562(17) 0.34463(16) 0.0347(6) Uani d . 1
N N15 0.5437(4) 1.21064(18) 0.29291(17) 0.0414(7) Uani d . 1
N N16 0.5894(4) 1.11062(19) 0.12874(17) 0.0424(7) Uani d . 1
N N17 0.1207(5) 1.1214(3) 0.0126(2) 0.0764(12) Uani d . 1
N N18 0.5484(5) 1.1226(3) -0.1334(2) 0.0696(11) Uani d . 1
C C1 0.5173(5) 0.5330(3) 0.2712(2) 0.0541(10) Uani d . 1
H H1 0.4905 0.5231 0.3238 0.065 Uiso calc R 1
C C2 0.6450(6) 0.4966(4) 0.2383(3) 0.0775(15) Uani d . 1
H H2 0.7041 0.4636 0.2682 0.093 Uiso calc R 1
C C3 0.6826(6) 0.5102(4) 0.1607(3) 0.0785(15) Uani d . 1
H H3 0.7675 0.4861 0.1367 0.094 Uiso calc R 1
C C4 0.5941(5) 0.5597(3) 0.1187(3) 0.0621(12) Uani d . 1
H H4 0.6191 0.5700 0.0660 0.075 Uiso calc R 1
C C5 0.4680(4) 0.5940(2) 0.1547(2) 0.0407(8) Uani d . 1
C C6 0.3607(4) 0.6445(2) 0.11328(19) 0.0367(8) Uani d . 1
C C7 0.3729(5) 0.6668(3) 0.0341(2) 0.0502(10) Uani d . 1
H H7 0.4571 0.6521 0.0024 0.060 Uiso calc R 1
C C8 0.2584(5) 0.7108(3) 0.0042(2) 0.0543(10) Uani d . 1
H H8 0.2651 0.7259 -0.0484 0.065 Uiso calc R 1
C C9 0.1326(4) 0.7333(2) 0.0506(2) 0.0459(9) Uani d . 1
H H9 0.0552 0.7637 0.0303 0.055 Uiso calc R 1
C C10 0.1261(4) 0.7091(2) 0.1281(2) 0.0375(8) Uani d . 1
C C11 -0.0013(4) 0.7247(2) 0.1860(2) 0.0351(7) Uani d . 1
C C12 -0.1317(5) 0.7642(3) 0.1692(2) 0.0526(10) Uani d . 1
H H12 -0.1433 0.7854 0.1194 0.063 Uiso calc R 1
C C13 -0.2460(5) 0.7723(3) 0.2268(3) 0.0673(13) Uani d . 1
H H13 -0.3348 0.7997 0.2163 0.081 Uiso calc R 1
C C14 -0.2284(5) 0.7398(3) 0.2996(3) 0.0619(12) Uani d . 1
H H14 -0.3050 0.7441 0.3389 0.074 Uiso calc R 1
C C15 -0.0952(5) 0.7010(2) 0.3127(2) 0.0472(9) Uani d . 1
H H15 -0.0828 0.6788 0.3620 0.057 Uiso calc R 1
C C16 0.0740(4) 0.4459(2) 0.1991(2) 0.0350(7) Uani d . 1
C C17 0.0544(4) 0.3643(2) 0.1586(2) 0.0409(8) Uani d . 1
C C18 -0.0617(4) 0.2975(2) 0.17997(19) 0.0353(7) Uani d . 1
C C19 0.1645(6) 0.3509(3) 0.0985(3) 0.0687(14) Uani d . 1
C C20 0.2002(4) 0.5758(2) 0.4466(2) 0.0382(8) Uani d . 1
C C21 0.1934(5) 0.5477(2) 0.5238(2) 0.0428(9) Uani d . 1
C C22 0.2664(6) 0.4744(3) 0.5412(2) 0.0597(11) Uani d . 1
C C23 0.1061(5) 0.5892(2) 0.5829(2) 0.0485(9) Uani d . 1
C C24 0.4178(4) 0.8188(2) 0.33652(19) 0.0332(7) Uani d . 1
C C25 0.5722(5) 0.9050(2) 0.4446(2) 0.0463(9) Uani d . 1
C C26 0.5053(4) 0.8968(2) 0.3671(2) 0.0378(8) Uani d . 1
C C27 0.5407(4) 0.9663(2) 0.3185(2) 0.0350(7) Uani d . 1
C C28 0.9457(5) 1.0230(2) 0.1600(2) 0.0485(9) Uani d . 1
H H28 0.8846 1.0212 0.1136 0.058 Uiso calc R 1
C C29 1.0777(5) 0.9805(3) 0.1583(3) 0.0605(11) Uani d . 1
H H29 1.1036 0.9491 0.1123 0.073 Uiso calc R 1
C C30 1.1719(5) 0.9848(3) 0.2259(3) 0.0731(14) Uani d . 1
H H30 1.2636 0.9573 0.2260 0.088 Uiso calc R 1
C C31 1.1276(5) 1.0309(3) 0.2938(3) 0.0671(13) Uani d . 1
H H31 1.1894 1.0351 0.3401 0.081 Uiso calc R 1
C C32 0.9911(4) 1.0703(2) 0.2916(2) 0.0442(9) Uani d . 1
C C33 0.9294(4) 1.1198(2) 0.3613(2) 0.0430(8) Uani d . 1
C C34 0.9940(5) 1.1274(3) 0.4385(2) 0.0647(12) Uani d . 1
H H34 1.0863 1.1035 0.4501 0.078 Uiso calc R 1
C C35 0.9155(6) 1.1716(3) 0.4966(2) 0.0680(13) Uani d . 1
H H35 0.9547 1.1773 0.5487 0.082 Uiso calc R 1
C C36 0.7803(6) 1.2073(3) 0.4785(2) 0.0565(11) Uani d . 1
H H36 0.7277 1.2367 0.5182 0.068 Uiso calc R 1
C C37 0.7217(4) 1.1993(2) 0.4000(2) 0.0386(8) Uani d . 1
C C38 0.5795(4) 1.2319(2) 0.3709(2) 0.0406(8) Uani d . 1
C C39 0.4833(5) 1.2792(3) 0.4179(3) 0.0574(11) Uani d . 1
H H39 0.5097 1.2950 0.4710 0.069 Uiso calc R 1
C C40 0.3456(6) 1.3029(3) 0.3838(3) 0.0734(14) Uani d . 1
H H40 0.2778 1.3335 0.4148 0.088 Uiso calc R 1
C C41 0.3101(6) 1.2817(3) 0.3061(3) 0.0743(14) Uani d . 1
H H41 0.2189 1.2976 0.2828 0.089 Uiso calc R 1
C C42 0.4132(5) 1.2357(3) 0.2622(3) 0.0587(11) Uani d . 1
H H42 0.3900 1.2216 0.2084 0.070 Uiso calc R 1
C C43 0.5134(4) 1.1105(2) 0.0723(2) 0.0392(8) Uani d . 1
C C44 0.4195(5) 1.1110(2) 0.0033(2) 0.0454(9) Uani d . 1
C C45 0.2561(5) 1.1160(3) 0.0093(2) 0.0504(10) Uani d . 1
C C46 0.4922(5) 1.1164(2) -0.0719(2) 0.0499(10) Uani d . 1

loop_
_atom_site_aniso_label
_atom_site_aniso_U_11
_atom_site_aniso_U_22
_atom_site_aniso_U_33
_atom_site_aniso_U_12
_atom_site_aniso_U_13
_atom_site_aniso_U_23
Ni1 0.0306(2) 0.0289(2) 0.0255(2) 0.00083(17) 0.00230(16) 0.00317(16)
Ni2 0.0340(2) 0.0308(2) 0.0267(2) -0.00316(17) -0.00293(17) 0.00346(16)
N1 0.0352(15) 0.0441(17) 0.0344(15) 0.0066(13) -0.0017(12) 0.0014(13)
N2 0.0316(14) 0.0360(15) 0.0277(14) 0.0014(12) -0.0003(11) 0.0058(11)
N3 0.0313(14) 0.0343(15) 0.0368(15) 0.0042(12) 0.0032(12) 0.0033(12)
N4 0.0445(17) 0.0367(17) 0.0432(17) -0.0051(13) 0.0066(13) 0.0017(13)
N5 0.0514(18) 0.0373(16) 0.0354(16) -0.0084(14) 0.0021(14) 0.0037(13)
N6 0.121(4) 0.106(4) 0.132(5) -0.025(3) 0.088(4) -0.033(3)
N7 0.0541(19) 0.0410(16) 0.0310(16) 0.0059(14) 0.0054(13) 0.0086(13)
N8 0.155(5) 0.093(3) 0.049(2) 0.056(3) 0.000(3) 0.016(2)
N9 0.098(3) 0.065(2) 0.052(2) 0.004(2) 0.029(2) 0.0060(18)
N10 0.0433(17) 0.0352(16) 0.0343(15) -0.0040(13) -0.0001(13) 0.0020(12)
N11 0.088(3) 0.073(3) 0.064(3) -0.008(2) -0.028(2) 0.014(2)
N12 0.0507(18) 0.0376(16) 0.0369(16) -0.0125(14) -0.0061(14) 0.0060(13)
N13 0.0350(15) 0.0400(16) 0.0345(15) 0.0005(12) -0.0042(12) 0.0028(12)
N14 0.0371(15) 0.0346(15) 0.0295(14) -0.0047(12) -0.0033(12) -0.0003(11)
N15 0.0477(18) 0.0407(16) 0.0359(16) 0.0052(14) 0.0040(13) 0.0050(13)
N16 0.0453(17) 0.0475(17) 0.0330(16) -0.0010(14) -0.0077(13) 0.0064(13)
N17 0.064(3) 0.098(3) 0.070(3) 0.009(2) -0.010(2) 0.023(2)
N18 0.087(3) 0.080(3) 0.040(2) 0.010(2) 0.0002(19) -0.0033(18)
C1 0.054(2) 0.067(3) 0.044(2) 0.020(2) -0.0013(19) 0.0052(19)
C2 0.069(3) 0.110(4) 0.063(3) 0.051(3) -0.004(2) 0.008(3)
C3 0.060(3) 0.116(4) 0.068(3) 0.045(3) 0.012(2) -0.003(3)
C4 0.045(2) 0.097(3) 0.047(2) 0.023(2) 0.0106(19) 0.002(2)
C5 0.0359(18) 0.049(2) 0.0357(19) 0.0016(16) 0.0041(15) -0.0015(16)
C6 0.0363(18) 0.0403(19) 0.0322(17) 0.0000(15) 0.0046(14) 0.0036(14)
C7 0.050(2) 0.065(3) 0.0334(19) -0.002(2) 0.0145(17) 0.0046(18)
C8 0.066(3) 0.065(3) 0.0304(19) -0.004(2) 0.0008(18) 0.0132(18)
C9 0.044(2) 0.057(2) 0.039(2) 0.0057(18) -0.0077(16) 0.0151(17)
C10 0.0379(18) 0.0385(18) 0.0343(18) -0.0035(15) -0.0001(15) 0.0057(14)
C11 0.0352(18) 0.0332(17) 0.0367(18) 0.0029(14) -0.0039(14) 0.0033(14)
C12 0.049(2) 0.058(2) 0.055(2) 0.0158(19) -0.0030(19) 0.0154(19)
C13 0.047(2) 0.089(3) 0.075(3) 0.036(2) 0.002(2) 0.017(3)
C14 0.043(2) 0.087(3) 0.062(3) 0.031(2) 0.014(2) 0.010(2)
C15 0.048(2) 0.054(2) 0.041(2) 0.0088(18) 0.0094(17) 0.0064(17)
C16 0.0310(17) 0.0373(19) 0.0356(18) -0.0018(14) 0.0028(14) 0.0081(15)
C17 0.045(2) 0.0344(18) 0.0397(19) -0.0055(15) 0.0071(16) -0.0012(15)
C18 0.0408(19) 0.0327(17) 0.0304(17) -0.0012(15) -0.0020(14) -0.0004(14)
C19 0.073(3) 0.053(3) 0.072(3) -0.014(2) 0.031(3) -0.012(2)
C20 0.0369(18) 0.0367(18) 0.039(2) -0.0009(15) -0.0004(15) 0.0003(15)
C21 0.055(2) 0.044(2) 0.0279(17) -0.0007(17) 0.0034(16) 0.0066(15)
C22 0.086(3) 0.066(3) 0.028(2) 0.010(3) 0.003(2) 0.0058(19)
C23 0.058(2) 0.047(2) 0.037(2) -0.0065(19) 0.0036(18) 0.0083(17)
C24 0.0309(17) 0.0364(18) 0.0330(17) 0.0052(14) 0.0061(14) 0.0071(14)
C25 0.047(2) 0.040(2) 0.050(2) -0.0037(17) -0.0137(18) 0.0090(17)
C26 0.0402(19) 0.0316(17) 0.0391(19) -0.0042(15) -0.0014(15) 0.0028(14)
C27 0.0303(17) 0.0349(18) 0.0369(18) -0.0029(14) -0.0043(14) -0.0050(15)
C28 0.049(2) 0.052(2) 0.043(2) 0.0051(18) -0.0011(17) -0.0005(18)
C29 0.054(3) 0.059(3) 0.068(3) 0.011(2) 0.005(2) -0.009(2)
C30 0.049(3) 0.089(4) 0.084(4) 0.028(2) -0.006(2) -0.012(3)
C31 0.045(2) 0.085(3) 0.073(3) 0.020(2) -0.018(2) -0.007(3)
C32 0.0366(19) 0.049(2) 0.045(2) 0.0007(17) -0.0050(16) 0.0018(17)
C33 0.042(2) 0.046(2) 0.039(2) 0.0000(17) -0.0084(16) 0.0027(16)
C34 0.063(3) 0.084(3) 0.048(2) 0.013(2) -0.026(2) 0.000(2)
C35 0.080(3) 0.083(3) 0.037(2) 0.004(3) -0.022(2) -0.008(2)
C36 0.078(3) 0.053(2) 0.033(2) -0.007(2) 0.003(2) -0.0044(17)
C37 0.046(2) 0.0333(18) 0.0327(18) -0.0082(15) 0.0027(15) 0.0003(14)
C38 0.047(2) 0.0339(18) 0.0391(19) -0.0024(16) 0.0062(16) 0.0027(15)
C39 0.066(3) 0.052(2) 0.052(2) 0.007(2) 0.011(2) -0.0078(19)
C40 0.072(3) 0.070(3) 0.082(4) 0.026(3) 0.019(3) -0.006(3)
C41 0.071(3) 0.086(4) 0.073(3) 0.037(3) -0.006(3) -0.003(3)
C42 0.063(3) 0.064(3) 0.053(2) 0.023(2) -0.005(2) 0.002(2)
C43 0.049(2) 0.0325(18) 0.0352(19) 0.0032(16) -0.0038(16) 0.0017(15)
C44 0.055(2) 0.047(2) 0.0343(19) 0.0079(18) -0.0129(17) 0.0031(16)
C45 0.058(3) 0.054(2) 0.039(2) 0.006(2) -0.0147(19) 0.0098(17)
C46 0.062(3) 0.049(2) 0.039(2) 0.0087(19) -0.0144(19) -0.0011(17)

loop_
_atom_type_symbol
_atom_type_description
_atom_type_scat_dispersion_real
_atom_type_scat_dispersion_imag
_atom_type_scat_source
C C 0.0033 0.0016 'International Tables Vol C Tables 4.2.6.8 and 6.1.1.4'
H H 0.0000 0.0000 'International Tables Vol C Tables 4.2.6.8 and 6.1.1.4'
N N 0.0061 0.0033 'International Tables Vol C Tables 4.2.6.8 and 6.1.1.4'
Ni Ni 0.3393 1.1124 'International Tables Vol C Tables 4.2.6.8 and 6.1.1.4'

loop_
_geom_angle_atom_site_label_1
_geom_angle_atom_site_label_2
_geom_angle_atom_site_label_3
_geom_angle_site_symmetry_1
_geom_angle_site_symmetry_3
_geom_angle
N2 Ni1 N7 . . 179.14(11)
N2 Ni1 N3 . . 78.14(11)
N7 Ni1 N3 . . 102.22(12)
N2 Ni1 N4 . . 88.50(11)
N7 Ni1 N4 . . 90.72(12)
N3 Ni1 N4 . . 90.48(12)
N2 Ni1 N10 . . 92.11(11)
N7 Ni1 N10 . . 88.67(11)
N3 Ni1 N10 . . 89.83(11)
N4 Ni1 N10 . . 179.36(12)
N2 Ni1 N1 . . 78.21(11)
N7 Ni1 N1 . . 101.39(12)
N3 Ni1 N1 . . 156.10(11)
N4 Ni1 N1 . . 85.56(11)
N10 Ni1 N1 . . 94.38(11)
N14 Ni2 N16 . . 176.27(12)
N14 Ni2 N13 . . 78.68(11)
N16 Ni2 N13 . . 103.93(12)
N14 Ni2 N12 . . 85.18(11)
N16 Ni2 N12 . . 92.16(11)
N13 Ni2 N12 . . 88.96(12)
N14 Ni2 N5 . 1_665 92.12(11)
N16 Ni2 N5 . 1_665 90.61(11)
N13 Ni2 N5 . 1_665 88.68(12)
N12 Ni2 N5 . 1_665 176.72(12)
N14 Ni2 N15 . . 78.53(12)
N16 Ni2 N15 . . 98.84(12)
N13 Ni2 N15 . . 157.21(11)
N12 Ni2 N15 . . 89.09(12)
N5 Ni2 N15 1_665 . 92.20(12)
C1 N1 C5 . . 118.4(3)
C1 N1 Ni1 . . 127.3(3)
C5 N1 Ni1 . . 114.1(2)
C10 N2 C6 . . 122.4(3)
C10 N2 Ni1 . . 119.2(2)
C6 N2 Ni1 . . 118.3(2)
C15 N3 C11 . . 118.6(3)
C15 N3 Ni1 . . 126.8(3)
C11 N3 Ni1 . . 114.6(2)
C16 N4 Ni1 . . 159.6(3)
C18 N5 Ni2 . 1_445 169.1(3)
C20 N7 Ni1 . . 177.6(3)
C24 N10 Ni1 . . 179.2(3)
C27 N12 Ni2 . . 160.4(3)
C28 N13 C32 . . 118.1(3)
C28 N13 Ni2 . . 127.5(2)
C32 N13 Ni2 . . 114.5(2)
C33 N14 C37 . . 122.5(3)
C33 N14 Ni2 . . 119.0(2)
C37 N14 Ni2 . . 118.3(2)
C42 N15 C38 . . 118.8(3)
C42 N15 Ni2 . . 127.5(3)
C38 N15 Ni2 . . 113.6(2)
C43 N16 Ni2 . . 167.5(3)
N1 C1 C2 . . 122.9(4)
N1 C1 H1 . . 118.6
C2 C1 H1 . . 118.6
C3 C2 C1 . . 118.4(4)
C3 C2 H2 . . 120.8
C1 C2 H2 . . 120.8
C4 C3 C2 . . 119.2(4)
C4 C3 H3 . . 120.4
C2 C3 H3 . . 120.4
C3 C4 C5 . . 119.6(4)
C3 C4 H4 . . 120.2
C5 C4 H4 . . 120.2
N1 C5 C4 . . 121.5(4)
N1 C5 C6 . . 114.9(3)
C4 C5 C6 . . 123.6(3)
N2 C6 C7 . . 119.2(3)
N2 C6 C5 . . 114.4(3)
C7 C6 C5 . . 126.3(3)
C8 C7 C6 . . 118.5(4)
C8 C7 H7 . . 120.7
C6 C7 H7 . . 120.7
C7 C8 C9 . . 121.3(3)
C7 C8 H8 . . 119.3
C9 C8 H8 . . 119.3
C10 C9 C8 . . 117.6(4)
C10 C9 H9 . . 121.2
C8 C9 H9 . . 121.2
N2 C10 C9 . . 120.9(3)
N2 C10 C11 . . 113.5(3)
C9 C10 C11 . . 125.6(3)
N3 C11 C12 . . 121.2(3)
N3 C11 C10 . . 114.6(3)
C12 C11 C10 . . 124.3(3)
C11 C12 C13 . . 119.2(4)
C11 C12 H12 . . 120.4
C13 C12 H12 . . 120.4
C14 C13 C12 . . 119.8(4)
C14 C13 H13 . . 120.1
C12 C13 H13 . . 120.1
C15 C14 C13 . . 118.1(4)
C15 C14 H14 . . 120.9
C13 C14 H14 . . 120.9
N3 C15 C14 . . 123.1(4)
N3 C15 H15 . . 118.5
C14 C15 H15 . . 118.5
N4 C16 C17 . . 175.5(4)
C16 C17 C18 . . 122.2(3)
C16 C17 C19 . . 116.2(3)
C18 C17 C19 . . 121.5(3)
N5 C18 C17 . . 178.2(4)
N6 C19 C17 . . 177.7(5)
N7 C20 C21 . . 179.0(4)
C20 C21 C23 . . 120.1(4)
C20 C21 C22 . . 119.6(3)
C23 C21 C22 . . 120.2(3)
N8 C22 C21 . . 179.4(6)
N9 C23 C21 . . 179.7(5)
N10 C24 C26 . . 177.6(4)
N11 C25 C26 . . 178.8(4)
C27 C26 C24 . . 120.4(3)
C27 C26 C25 . . 118.1(3)
C24 C26 C25 . . 121.2(3)
N12 C27 C26 . . 177.5(3)
N13 C28 C29 . . 123.2(4)
N13 C28 H28 . . 118.4
C29 C28 H28 . . 118.4
C28 C29 C30 . . 119.0(4)
C28 C29 H29 . . 120.5
C30 C29 H29 . . 120.5
C29 C30 C31 . . 118.8(4)
C29 C30 H30 . . 120.6
C31 C30 H30 . . 120.6
C32 C31 C30 . . 119.0(4)
C32 C31 H31 . . 120.5
C30 C31 H31 . . 120.5
N13 C32 C31 . . 121.9(4)
N13 C32 C33 . . 114.2(3)
C31 C32 C33 . . 123.9(4)
N14 C33 C34 . . 121.0(4)
N14 C33 C32 . . 113.6(3)
C34 C33 C32 . . 125.4(4)
C35 C34 C33 . . 117.4(4)
C35 C34 H34 . . 121.3
C33 C34 H34 . . 121.3
C36 C35 C34 . . 120.8(4)
C36 C35 H35 . . 119.6
C34 C35 H35 . . 119.6
C35 C36 C37 . . 119.7(4)
C35 C36 H36 . . 120.2
C37 C36 H36 . . 120.2
N14 C37 C36 . . 118.7(4)
N14 C37 C38 . . 114.5(3)
C36 C37 C38 . . 126.8(3)
N15 C38 C39 . . 121.0(4)
N15 C38 C37 . . 114.9(3)
C39 C38 C37 . . 124.1(4)
C38 C39 C40 . . 118.5(4)
C38 C39 H39 . . 120.7
C40 C39 H39 . . 120.7
C41 C40 C39 . . 120.4(4)
C41 C40 H40 . . 119.8
C39 C40 H40 . . 119.8
C40 C41 C42 . . 118.1(5)
C40 C41 H41 . . 121.0
C42 C41 H41 . . 121.0
N15 C42 C41 . . 123.2(4)
N15 C42 H42 . . 118.4
C41 C42 H42 . . 118.4
N16 C43 C44 . . 179.5(4)
C45 C44 C43 . . 120.2(3)
C45 C44 C46 . . 119.0(3)
C43 C44 C46 . . 120.4(4)
N17 C45 C44 . . 178.3(5)
N18 C46 C44 . . 178.0(5)

loop_
_geom_bond_atom_site_label_1
_geom_bond_atom_site_label_2
_geom_bond_site_symmetry_2
_geom_bond_distance
Ni1 N2 . 1.999(3)
Ni1 N7 . 2.014(3)
Ni1 N3 . 2.085(3)
Ni1 N4 . 2.097(3)
Ni1 N10 . 2.101(3)
Ni1 N1 . 2.110(3)
Ni2 N14 . 1.984(3)
Ni2 N16 . 2.028(3)
Ni2 N13 . 2.085(3)
Ni2 N12 . 2.088(3)
Ni2 N5 1_665 2.091(3)
Ni2 N15 . 2.092(3)
N1 C1 . 1.327(5)
N1 C5 . 1.344(4)
N2 C10 . 1.328(4)
N2 C6 . 1.338(4)
N3 C15 . 1.331(4)
N3 C11 . 1.355(4)
N4 C16 . 1.140(4)
N5 C18 . 1.132(4)
N5 Ni2 1_445 2.091(3)
N6 C19 . 1.146(5)
N7 C20 . 1.146(4)
N8 C22 . 1.140(6)
N9 C23 . 1.145(5)
N10 C24 . 1.143(4)
N11 C25 . 1.139(5)
N12 C27 . 1.141(4)
N13 C28 . 1.332(4)
N13 C32 . 1.353(4)
N14 C33 . 1.335(5)
N14 C37 . 1.335(4)
N15 C42 . 1.328(5)
N15 C38 . 1.355(4)
N16 C43 . 1.143(4)
N17 C45 . 1.154(5)
N18 C46 . 1.142(5)
C1 C2 . 1.379(6)
C1 H1 . 0.9300
C2 C3 . 1.368(6)
C2 H2 . 0.9300
C3 C4 . 1.366(6)
C3 H3 . 0.9300
C4 C5 . 1.374(5)
C4 H4 . 0.9300
C5 C6 . 1.474(5)
C6 C7 . 1.400(5)
C7 C8 . 1.366(6)
C7 H7 . 0.9300
C8 C9 . 1.385(5)
C8 H8 . 0.9300
C9 C10 . 1.380(5)
C9 H9 . 0.9300
C10 C11 . 1.482(5)
C11 C12 . 1.364(5)
C12 C13 . 1.378(6)
C12 H12 . 0.9300
C13 C14 . 1.369(6)
C13 H13 . 0.9300
C14 C15 . 1.365(5)
C14 H14 . 0.9300
C15 H15 . 0.9300
C16 C17 . 1.392(5)
C17 C18 . 1.395(5)
C17 C19 . 1.397(5)
C20 C21 . 1.395(5)
C21 C23 . 1.409(5)
C21 C22 . 1.413(6)
C24 C26 . 1.401(4)
C25 C26 . 1.411(5)
C26 C27 . 1.400(5)
C28 C29 . 1.365(5)
C28 H28 . 0.9300
C29 C30 . 1.377(6)
C29 H29 . 0.9300
C30 C31 . 1.387(6)
C30 H30 . 0.9300
C31 C32 . 1.373(5)
C31 H31 . 0.9300
C32 C33 . 1.491(5)
C33 C34 . 1.397(5)
C34 C35 . 1.378(6)
C34 H34 . 0.9300
C35 C36 . 1.372(6)
C35 H35 . 0.9300
C36 C37 . 1.400(5)
C36 H36 . 0.9300
C37 C38 . 1.456(5)
C38 C39 . 1.380(5)
C39 C40 . 1.393(6)
C39 H39 . 0.9300
C40 C41 . 1.350(7)
C40 H40 . 0.9300
C41 C42 . 1.381(6)
C41 H41 . 0.9300
C42 H42 . 0.9300
C43 C44 . 1.403(5)
C44 C45 . 1.391(6)
C44 C46 . 1.408(5)

loop_
_geom_hbond_atom_site_label_D
_geom_hbond_atom_site_label_H
_geom_hbond_atom_site_label_A
_geom_hbond_site_symmetry_A
_geom_hbond_distance_DH
_geom_hbond_distance_HA
_geom_hbond_distance_DA
_geom_hbond_angle_DHA
C1 H1 N8 2_666 0.93 2.61 3.213(6) 122.9
C4 H4 N6 2_665 0.93 2.59 3.459(7) 156.2
C7 H7 N6 2_665 0.93 2.55 3.434(6) 158.4
C9 H9 N17 2_575 0.93 2.60 3.517(6) 167.2
C30 H30 N18 2_775 0.93 2.60 3.386(6) 142.8
C34 H34 N11 2_776 0.93 2.57 3.467(6) 162.3
C40 H40 N8 1_565 0.93 2.61 3.292(7) 130.3
